data_4066909
loop_
_publ_author_name
'Semenov, Sergey N.'
'Blacque, Olivier'
'Fox, Thomas'
'Venkatesan, Koushik'
'Berke, Heinz'

_publ_section_title
;
 [W(CO)(dppe)2] Cumulenylidene and Acetylide Complexes Accessed via
 Stannylated Acetylenes and Butadiynes
;
_journal_issue 23
_journal_name_full Organometallics
_journal_page_first 6321
_journal_paper_doi 10.1021/om100702x
_journal_volume 29
_journal_year 2010
_chemical_formula_moiety 'C57 H49 O P4 W, C16 H36 N'
_chemical_formula_sum 'C73 H85 N O P4 W'
_chemical_formula_weight 1300.14
_chemical_name_systematic
;
[Trans-(butadiynyl)bis{1,2-bis(diphenylphosphino)ethane}carbonyltungstate]
tetrabuthylammonium
;
_space_group_IT_number 2
_symmetry_cell_setting triclinic
_symmetry_space_group_name_Hall '-P 1'
_symmetry_space_group_name_H-M 'P -1'
_atom_sites_solution_hydrogens geom
_atom_sites_solution_primary direct
_atom_sites_solution_secondary difmap
_audit_creation_method SHELXL-97
_cell_angle_alpha 77.567(4)
_cell_angle_beta 88.606(5)
_cell_angle_gamma 89.185(4)
_cell_formula_units_Z 4
_cell_length_a 12.2029(9)
_cell_length_b 21.5463(9)
_cell_length_c 25.0892(12)
_cell_measurement_reflns_used 5306
_cell_measurement_temperature 153(2)
_cell_measurement_theta_max 28.85
_cell_measurement_theta_min 2.47
_cell_volume 6439.8(6)
_computing_cell_refinement
;
CrysAlisPro Software, Oxford Diffraction Ltd.,
Version 1.171.33.55 
;
_computing_data_collection
;
CrysAlisPro Software, Oxford Diffraction Ltd.,
Version 1.171.33.55
;
_computing_data_reduction
;
CrysAlisPro Software, Oxford Diffraction Ltd.,
Version 1.171.33.55 
;
_computing_molecular_graphics
; ORTEP-3 for Windows, Version 2.01.
  Farrugia, L. J. (1997). J. Appl. Cryst. 30, 565.
;
_computing_publication_material
; WinGX -- An integrated system of Windows programs for the solution,
 refinment and analysis of single crystal X-ray diffraction data,
 Version 1.80.00.
 Farrugia, L. J. (1999). J. Appl. Cryst. 32, 837-838.
 SHELXL97. Program for crystal structure refinement.
 Sheldrick, G.M. (2008). Acta Cryst. A64, 112-122.
 PLATON for Windows, Version 1.12.
 Spek, A. L. (2003). J. Appl. Cryst. 36, 7-13. 
;
_computing_structure_refinement
; SHELXL97. Program for crystal structure refinement.
  Sheldrick, G.M. (2008). Acta Cryst. A64, 112-122.
;
_computing_structure_solution
; SHELXS97. Program for Crystal Structure solution.
  Sheldrick, G.M. (2008). Acta Cryst. A64, 112-122.  
;
_diffrn_ambient_temperature 153(2)
_diffrn_detector_area_resol_mean 10.4498
_diffrn_measured_fraction_theta_full 0.999
_diffrn_measured_fraction_theta_max 0.999
_diffrn_measurement_device_type
; Goniometer Xcalibur, detector: Ruby
Oxford Diffraction (2007). Oxford Diffraction Ltd.,
Xcalibur CCD system
;
_diffrn_measurement_method 'omega scans'
_diffrn_radiation_monochromator graphite
_diffrn_radiation_source 'Enhance (Mo) X-ray Source'
_diffrn_radiation_type MoK\a
_diffrn_radiation_wavelength 0.71073
_diffrn_reflns_av_R_equivalents 0.1113
_diffrn_reflns_av_sigmaI/netI 0.5079
_diffrn_reflns_limit_h_max 14
_diffrn_reflns_limit_h_min -9
_diffrn_reflns_limit_k_max 25
_diffrn_reflns_limit_k_min -25
_diffrn_reflns_limit_l_max 29
_diffrn_reflns_limit_l_min -29
_diffrn_reflns_number 45824
_diffrn_reflns_theta_full 25.00
_diffrn_reflns_theta_max 25.00
_diffrn_reflns_theta_min 2.47
_diffrn_standards_number 0
_exptl_absorpt_coefficient_mu 1.937
_exptl_absorpt_correction_T_max 0.962
_exptl_absorpt_correction_T_min 0.868
_exptl_absorpt_correction_type analytical
_exptl_absorpt_process_details
;
CrysAlisPro, Oxford Diffraction Ltd.,
Version 1.171.33.55
Analytical numeric absorption correction using a multifaceted crystal
model based on expressions derived by R.C. Clark & J.S. Reid.
(Clark, R. C. & Reid, J. S. (1995). Acta Cryst. A51, 887-897)
;
_exptl_crystal_colour orange
_exptl_crystal_density_diffrn 1.341
_exptl_crystal_density_method 'not measured'
_exptl_crystal_description 'tiny plate'
_exptl_crystal_F_000 2688
_exptl_crystal_size_max 0.10
_exptl_crystal_size_mid 0.05
_exptl_crystal_size_min 0.02
_refine_diff_density_max 0.877
_refine_diff_density_min -0.791
_refine_diff_density_rms 0.100
_refine_ls_extinction_method none
_refine_ls_goodness_of_fit_ref 0.619
_refine_ls_hydrogen_treatment constr
_refine_ls_matrix_type full
_refine_ls_number_parameters 1448
_refine_ls_number_reflns 22679
_refine_ls_number_restraints 511
_refine_ls_restrained_S_all 0.637
_refine_ls_R_factor_all 0.2276
_refine_ls_R_factor_gt 0.0531
_refine_ls_shift/su_max 0.002
_refine_ls_shift/su_mean 0.000
_refine_ls_structure_factor_coef Fsqd
_refine_ls_weighting_details 'w=1/[\s^2^(Fo^2^)+(0.0000P)^2^] where P=(Fo^2^+2Fc^2^)/3'
_refine_ls_weighting_scheme calc
_refine_ls_wR_factor_gt 0.0574
_refine_ls_wR_factor_ref 0.0747
_reflns_number_gt 6076
_reflns_number_total 22679
_reflns_threshold_expression >2sigma(I)
_cod_data_source_file om100702x_si_002.cif
_cod_data_source_block 10
_cod_database_code 4066909

loop_
_symmetry_equiv_pos_as_xyz
'x, y, z'
'-x, -y, -z'

loop_
_atom_site_label
_atom_site_type_symbol
_atom_site_fract_x
_atom_site_fract_y
_atom_site_fract_z
_atom_site_U_iso_or_equiv
_atom_site_adp_type
_atom_site_occupancy
_atom_site_symmetry_multiplicity
_atom_site_calc_flag
_atom_site_refinement_flags
C1 C 0.4999(9) 0.2840(5) 0.1776(5) 0.044(3) Uani 1 1 d .
C2 C 0.5225(9) 0.2093(6) 0.3423(5) 0.043(3) Uani 1 1 d DU
C3 C 0.5170(9) 0.1853(6) 0.3894(5) 0.057(3) Uani 1 1 d DU
C4 C 0.4865(10) 0.1571(6) 0.4466(5) 0.087(3) Uani 1 1 d DU
C5 C 0.4681(12) 0.1325(7) 0.4937(6) 0.133(5) Uani 1 1 d DU
H5 H 0.4540 0.1136 0.5301 0.160 Uiso 1 1 calc R
C6 C 0.6983(10) 0.3748(6) 0.2460(6) 0.060(4) Uani 1 1 d .
H6A H 0.7037 0.4187 0.2264 0.072 Uiso 1 1 calc R
H6B H 0.7388 0.3703 0.2794 0.072 Uiso 1 1 calc R
C7 C 0.7489(11) 0.3331(6) 0.2121(6) 0.072(5) Uani 1 1 d .
H7A H 0.8281 0.3359 0.2127 0.086 Uiso 1 1 calc R
H7B H 0.7262 0.3470 0.1746 0.086 Uiso 1 1 calc R
C8 C 0.5395(9) 0.3886(6) 0.3265(5) 0.038(3) Uani 1 1 d .
C9 C 0.5718(11) 0.4505(7) 0.3267(6) 0.066(5) Uani 1 1 d .
H9 H 0.5979 0.4767 0.2946 0.079 Uiso 1 1 calc R
C10 C 0.5654(12) 0.4723(7) 0.3732(7) 0.077(5) Uani 1 1 d .
H10 H 0.5910 0.5127 0.3730 0.093 Uiso 1 1 calc R
C11 C 0.5222(12) 0.4367(8) 0.4205(6) 0.073(5) Uani 1 1 d .
H11 H 0.5154 0.4536 0.4516 0.088 Uiso 1 1 calc R
C12 C 0.4885(12) 0.3748(7) 0.4221(6) 0.079(5) Uani 1 1 d .
H12 H 0.4617 0.3493 0.4543 0.095 Uiso 1 1 calc R
C13 C 0.4958(9) 0.3529(6) 0.3755(6) 0.049(4) Uani 1 1 d .
H13 H 0.4707 0.3123 0.3760 0.058 Uiso 1 1 calc R
C14 C 0.4753(11) 0.4184(6) 0.2174(6) 0.047(4) Uani 1 1 d .
C15 C 0.5050(10) 0.4348(6) 0.1610(6) 0.067(4) Uani 1 1 d .
H15 H 0.5681 0.4177 0.1480 0.080 Uiso 1 1 calc R
C16 C 0.4376(15) 0.4771(7) 0.1250(6) 0.093(6) Uani 1 1 d .
H16 H 0.4555 0.4873 0.0879 0.111 Uiso 1 1 calc R
C17 C 0.3466(16) 0.5033(7) 0.1440(8) 0.089(7) Uani 1 1 d .
H17 H 0.3021 0.5309 0.1199 0.107 Uiso 1 1 calc R
C18 C 0.3203(12) 0.4888(7) 0.1990(7) 0.082(5) Uani 1 1 d .
H18 H 0.2593 0.5079 0.2119 0.098 Uiso 1 1 calc R
C19 C 0.3840(12) 0.4461(6) 0.2355(6) 0.064(5) Uani 1 1 d .
H19 H 0.3644 0.4363 0.2724 0.077 Uiso 1 1 calc R
C20 C 0.8046(10) 0.2164(7) 0.2938(5) 0.055(4) Uani 1 1 d .
C21 C 0.7820(10) 0.1581(6) 0.3254(5) 0.052(4) Uani 1 1 d .
H21 H 0.7155 0.1394 0.3211 0.062 Uiso 1 1 calc R
C22 C 0.8546(12) 0.1250(6) 0.3641(5) 0.066(4) Uani 1 1 d .
H22 H 0.8381 0.0850 0.3850 0.079 Uiso 1 1 calc R
C23 C 0.9539(11) 0.1552(8) 0.3701(6) 0.072(5) Uani 1 1 d .
H23 H 1.0060 0.1343 0.3942 0.087 Uiso 1 1 calc R
C24 C 0.9741(11) 0.2160(9) 0.3402(6) 0.094(6) Uani 1 1 d .
H24 H 1.0376 0.2367 0.3460 0.113 Uiso 1 1 calc R
C25 C 0.9007(11) 0.2464(7) 0.3016(5) 0.070(5) Uani 1 1 d .
H25 H 0.9159 0.2868 0.2810 0.084 Uiso 1 1 calc R
C26 C 0.7689(9) 0.2142(6) 0.1832(5) 0.047(4) Uani 1 1 d .
C27 C 0.8225(10) 0.1566(6) 0.1913(5) 0.045(4) Uani 1 1 d .
H27 H 0.8323 0.1343 0.2270 0.054 Uiso 1 1 calc R
C28 C 0.8625(10) 0.1299(6) 0.1493(5) 0.051(4) Uani 1 1 d .
H28 H 0.8947 0.0897 0.1568 0.061 Uiso 1 1 calc R
C29 C 0.8547(10) 0.1625(6) 0.0975(6) 0.060(4) Uani 1 1 d .
H29 H 0.8823 0.1453 0.0689 0.072 Uiso 1 1 calc R
C30 C 0.8051(10) 0.2219(7) 0.0873(6) 0.061(4) Uani 1 1 d .
H30 H 0.8004 0.2447 0.0514 0.074 Uiso 1 1 calc R
C31 C 0.7624(10) 0.2480(6) 0.1288(6) 0.053(4) Uani 1 1 d .
H31 H 0.7293 0.2880 0.1210 0.064 Uiso 1 1 calc R
C32 C 0.3264(9) 0.1205(6) 0.2635(5) 0.047(4) Uani 1 1 d .
H32A H 0.2851 0.1264 0.2302 0.056 Uiso 1 1 calc R
H32B H 0.3209 0.0763 0.2823 0.056 Uiso 1 1 calc R
C33 C 0.2769(10) 0.1641(6) 0.3009(5) 0.057(4) Uani 1 1 d .
H33A H 0.3037 0.1503 0.3377 0.068 Uiso 1 1 calc R
H33B H 0.1976 0.1611 0.3024 0.068 Uiso 1 1 calc R
C34 C 0.5434(11) 0.0721(6) 0.2922(6) 0.050(4) Uani 1 1 d .
C35 C 0.6343(11) 0.0448(6) 0.2722(6) 0.061(4) Uani 1 1 d .
H35 H 0.6545 0.0568 0.2354 0.074 Uiso 1 1 calc R
C36 C 0.6951(13) -0.0007(7) 0.3073(8) 0.089(6) Uani 1 1 d .
H36 H 0.7553 -0.0198 0.2937 0.106 Uiso 1 1 calc R
C37 C 0.6693(16) -0.0173(8) 0.3592(8) 0.101(8) Uani 1 1 d .
H37 H 0.7106 -0.0483 0.3819 0.121 Uiso 1 1 calc R
C38 C 0.5785(14) 0.0118(7) 0.3813(6) 0.085(6) Uani 1 1 d .
H38 H 0.5616 0.0007 0.4185 0.102 Uiso 1 1 calc R
C39 C 0.5160(11) 0.0563(6) 0.3473(6) 0.064(4) Uani 1 1 d .
H39 H 0.4561 0.0755 0.3611 0.077 Uiso 1 1 calc R
C40 C 0.4857(10) 0.1119(6) 0.1822(5) 0.043(3) Uani 1 1 d .
C41 C 0.4414(11) 0.0518(6) 0.1804(6) 0.058(4) Uani 1 1 d .
H41 H 0.4022 0.0287 0.2102 0.070 Uiso 1 1 calc R
C42 C 0.4571(13) 0.0280(7) 0.1336(7) 0.082(5) Uani 1 1 d .
H42 H 0.4296 -0.0118 0.1326 0.099 Uiso 1 1 calc R
C43 C 0.5124(11) 0.0621(7) 0.0890(6) 0.071(4) Uani 1 1 d .
H43 H 0.5226 0.0450 0.0582 0.085 Uiso 1 1 calc R
C44 C 0.5534(11) 0.1215(7) 0.0891(5) 0.064(4) Uani 1 1 d .
H44 H 0.5895 0.1448 0.0584 0.077 Uiso 1 1 calc R
C45 C 0.5397(9) 0.1461(6) 0.1363(5) 0.052(4) Uani 1 1 d .
H45 H 0.5673 0.1860 0.1367 0.063 Uiso 1 1 calc R
C46 C 0.2238(10) 0.2740(6) 0.2167(4) 0.038(3) Uani 1 1 d .
C47 C 0.1277(9) 0.2453(5) 0.2107(5) 0.047(3) Uani 1 1 d .
H47 H 0.1125 0.2065 0.2340 0.056 Uiso 1 1 calc R
C48 C 0.0489(9) 0.2714(6) 0.1707(5) 0.059(4) Uani 1 1 d .
H48 H -0.0149 0.2495 0.1676 0.070 Uiso 1 1 calc R
C49 C 0.0690(11) 0.3289(7) 0.1373(5) 0.063(4) Uani 1 1 d .
H49 H 0.0178 0.3477 0.1118 0.076 Uiso 1 1 calc R
C50 C 0.1693(11) 0.3599(6) 0.1420(5) 0.060(4) Uani 1 1 d .
H50 H 0.1849 0.3990 0.1193 0.072 Uiso 1 1 calc R
C51 C 0.2447(9) 0.3307(6) 0.1815(5) 0.054(4) Uani 1 1 d .
H51 H 0.3110 0.3507 0.1837 0.065 Uiso 1 1 calc R
C52 C 0.2526(8) 0.2847(5) 0.3247(4) 0.034(3) Uani 1 1 d .
C53 C 0.1913(9) 0.3424(6) 0.3126(5) 0.047(4) Uani 1 1 d .
H53 H 0.1794 0.3609 0.2761 0.057 Uiso 1 1 calc R
C54 C 0.1487(11) 0.3724(6) 0.3515(6) 0.066(4) Uani 1 1 d .
H54 H 0.1121 0.4111 0.3411 0.079 Uiso 1 1 calc R
C55 C 0.1602(10) 0.3453(6) 0.4055(5) 0.059(4) Uani 1 1 d .
H55 H 0.1307 0.3649 0.4323 0.071 Uiso 1 1 calc R
C56 C 0.2165(10) 0.2879(7) 0.4198(5) 0.060(4) Uani 1 1 d .
H56 H 0.2261 0.2693 0.4564 0.072 Uiso 1 1 calc R
C57 C 0.2579(10) 0.2586(6) 0.3803(5) 0.054(4) Uani 1 1 d .
H57 H 0.2915 0.2191 0.3912 0.065 Uiso 1 1 calc R
O1 O 0.4870(7) 0.3004(4) 0.1284(3) 0.073(3) Uani 1 1 d .
P1 P 0.5509(2) 0.35557(14) 0.26355(12) 0.0378(9) Uani 1 1 d .
P2 P 0.7064(3) 0.24924(16) 0.23863(14) 0.0416(10) Uani 1 1 d .
P3 P 0.4727(3) 0.14046(15) 0.24623(13) 0.0424(9) Uani 1 1 d .
P4 P 0.3173(3) 0.24659(15) 0.27306(13) 0.0339(9) Uani 1 1 d .
W1 W 0.51275(5) 0.24811(3) 0.25513(2) 0.03539(16) Uani 1 1 d .
C58 C 0.0235(9) 0.7612(6) 0.3174(5) 0.050(4) Uani 1 1 d .
C59 C -0.0005(9) 0.7320(5) 0.1621(4) 0.045(3) Uani 1 1 d DU
C60 C -0.0007(9) 0.7193(5) 0.1183(4) 0.049(3) Uani 1 1 d DU
C61 C 0.0193(10) 0.7023(5) 0.0658(5) 0.067(3) Uani 1 1 d DU
C62 C 0.0303(13) 0.6808(7) 0.0250(6) 0.117(5) Uani 1 1 d DU
H62 H 0.0386 0.6643 -0.0062 0.140 Uiso 1 1 calc R
C63 C 0.2381(10) 0.6554(5) 0.2234(6) 0.088(6) Uani 1 1 d .
H63A H 0.2854 0.6200 0.2392 0.105 Uiso 1 1 calc R
H63B H 0.2278 0.6541 0.1855 0.105 Uiso 1 1 calc R
C64 C 0.2896(10) 0.7119(5) 0.2258(5) 0.055(4) Uani 1 1 d .
H64A H 0.3455 0.7205 0.1971 0.066 Uiso 1 1 calc R
H64B H 0.3264 0.7060 0.2604 0.066 Uiso 1 1 calc R
C65 C 0.0496(10) 0.5762(5) 0.2347(6) 0.053(4) Uani 1 1 d .
C66 C -0.0053(10) 0.5288(6) 0.2692(5) 0.058(4) Uani 1 1 d .
H66 H -0.0157 0.5315 0.3055 0.070 Uiso 1 1 calc R
C67 C -0.0459(12) 0.4771(7) 0.2526(6) 0.070(5) Uani 1 1 d .
H67 H -0.0813 0.4451 0.2776 0.084 Uiso 1 1 calc R
C68 C -0.0346(11) 0.4727(6) 0.2002(8) 0.075(5) Uani 1 1 d .
H68 H -0.0634 0.4384 0.1885 0.090 Uiso 1 1 calc R
C69 C 0.0222(12) 0.5214(8) 0.1628(6) 0.070(5) Uani 1 1 d .
H69 H 0.0329 0.5179 0.1267 0.085 Uiso 1 1 calc R
C70 C 0.0608(10) 0.5727(7) 0.1794(6) 0.059(4) Uani 1 1 d .
H70 H 0.0945 0.6054 0.1543 0.071 Uiso 1 1 calc R
C71 C 0.1309(14) 0.6033(6) 0.3317(7) 0.090(6) Uani 1 1 d .
C72 C 0.2131(12) 0.5541(6) 0.3400(6) 0.102(7) Uani 1 1 d .
H72 H 0.2530 0.5450 0.3105 0.122 Uiso 1 1 calc R
C73 C 0.233(2) 0.5195(9) 0.3935(9) 0.154(12) Uani 1 1 d .
H73 H 0.2873 0.4883 0.3996 0.184 Uiso 1 1 calc R
C74 C 0.173(2) 0.5317(9) 0.4354(9) 0.135(10) Uani 1 1 d .
H74 H 0.1862 0.5074 0.4700 0.162 Uiso 1 1 calc R
C75 C 0.0871(17) 0.5812(8) 0.4302(7) 0.143(9) Uani 1 1 d .
H75 H 0.0459 0.5898 0.4595 0.172 Uiso 1 1 calc R
C76 C 0.0748(14) 0.6143(6) 0.3755(6) 0.080(6) Uani 1 1 d .
H76 H 0.0229 0.6469 0.3693 0.096 Uiso 1 1 calc R
C77 C 0.2298(9) 0.8238(5) 0.1506(4) 0.037(3) Uani 1 1 d .
C78 C 0.2418(11) 0.7919(6) 0.1079(5) 0.074(5) Uani 1 1 d .
H78 H 0.2373 0.7478 0.1149 0.088 Uiso 1 1 calc R
C79 C 0.2613(10) 0.8280(6) 0.0519(5) 0.072(4) Uani 1 1 d .
H79 H 0.2687 0.8073 0.0231 0.086 Uiso 1 1 calc R
C80 C 0.2685(10) 0.8934(7) 0.0428(6) 0.072(5) Uani 1 1 d .
H80 H 0.2799 0.9170 0.0075 0.087 Uiso 1 1 calc R
C81 C 0.2595(11) 0.9222(6) 0.0835(6) 0.069(4) Uani 1 1 d .
H81 H 0.2670 0.9661 0.0759 0.083 Uiso 1 1 calc R
C82 C 0.2392(9) 0.8912(5) 0.1381(5) 0.058(4) Uani 1 1 d .
H82 H 0.2321 0.9142 0.1654 0.070 Uiso 1 1 calc R
C83 C 0.2831(10) 0.8307(6) 0.2547(5) 0.035(3) Uani 1 1 d .
C84 C 0.3957(11) 0.8363(6) 0.2470(5) 0.060(4) Uani 1 1 d .
H84 H 0.4313 0.8130 0.2245 0.072 Uiso 1 1 calc R
C85 C 0.4572(10) 0.8756(7) 0.2720(6) 0.063(4) Uani 1 1 d .
H85 H 0.5327 0.8789 0.2662 0.076 Uiso 1 1 calc R
C86 C 0.4041(12) 0.9090(7) 0.3048(6) 0.066(5) Uani 1 1 d .
H86 H 0.4444 0.9357 0.3214 0.080 Uiso 1 1 calc R
C87 C 0.2944(12) 0.9050(6) 0.3145(5) 0.055(4) Uani 1 1 d .
H87 H 0.2591 0.9289 0.3367 0.065 Uiso 1 1 calc R
C88 C 0.2350(10) 0.8628(6) 0.2894(5) 0.044(4) Uani 1 1 d .
H88 H 0.1605 0.8573 0.2974 0.052 Uiso 1 1 calc R
C89 C -0.2141(8) 0.8522(5) 0.2515(5) 0.062(4) Uani 1 1 d .
H89A H -0.2125 0.8559 0.2893 0.074 Uiso 1 1 calc R
H89B H -0.2556 0.8881 0.2314 0.074 Uiso 1 1 calc R
C90 C -0.2691(10) 0.7928(5) 0.2482(5) 0.064(5) Uani 1 1 d .
H90A H -0.2951 0.7964 0.2114 0.077 Uiso 1 1 calc R
H90B H -0.3325 0.7871 0.2728 0.077 Uiso 1 1 calc R
C91 C -0.0209(10) 0.9220(5) 0.2500(6) 0.046(4) Uani 1 1 d .
C92 C -0.0328(10) 0.9218(6) 0.3058(6) 0.055(4) Uani 1 1 d .
H92 H -0.0658 0.8875 0.3292 0.066 Uiso 1 1 calc R
C93 C 0.0044(11) 0.9726(8) 0.3263(6) 0.064(5) Uani 1 1 d .
H93 H -0.0073 0.9724 0.3631 0.077 Uiso 1 1 calc R
C94 C 0.0579(12) 1.0229(7) 0.2936(7) 0.073(5) Uani 1 1 d .
H94 H 0.0813 1.0569 0.3076 0.088 Uiso 1 1 calc R
C95 C 0.0753(11) 1.0215(6) 0.2409(7) 0.066(4) Uani 1 1 d .
H95 H 0.1152 1.0539 0.2187 0.079 Uiso 1 1 calc R
C96 C 0.0352(9) 0.9728(6) 0.2188(5) 0.049(4) Uani 1 1 d .
H96 H 0.0465 0.9745 0.1817 0.059 Uiso 1 1 calc R
C97 C -0.0947(11) 0.8977(6) 0.1499(6) 0.056(4) Uani 1 1 d .
C98 C -0.0385(11) 0.8807(6) 0.1074(6) 0.057(4) Uani 1 1 d .
H98 H 0.0092 0.8459 0.1137 0.068 Uiso 1 1 calc R
C99 C -0.0533(11) 0.9160(6) 0.0542(6) 0.079(5) Uani 1 1 d .
H99 H -0.0147 0.9050 0.0252 0.095 Uiso 1 1 calc R
C100 C -0.1233(13) 0.9660(7) 0.0451(6) 0.077(5) Uani 1 1 d .
H100 H -0.1346 0.9883 0.0096 0.093 Uiso 1 1 calc R
C101 C -0.1791(14) 0.9848(7) 0.0885(7) 0.089(6) Uani 1 1 d .
H101 H -0.2252 1.0202 0.0814 0.106 Uiso 1 1 calc R
C102 C -0.1673(11) 0.9524(7) 0.1404(6) 0.081(5) Uani 1 1 d .
H102 H -0.2047 0.9649 0.1692 0.097 Uiso 1 1 calc R
C103 C -0.2618(10) 0.6672(5) 0.2372(5) 0.033(3) Uani 1 1 d .
C104 C -0.2164(10) 0.6306(6) 0.2032(5) 0.042(4) Uani 1 1 d .
H104 H -0.1421 0.6347 0.1941 0.051 Uiso 1 1 calc R
C105 C -0.2775(12) 0.5879(6) 0.1823(5) 0.057(4) Uani 1 1 d .
H105 H -0.2445 0.5633 0.1600 0.068 Uiso 1 1 calc R
C106 C -0.3883(12) 0.5825(6) 0.1950(5) 0.055(4) Uani 1 1 d .
H106 H -0.4296 0.5532 0.1820 0.067 Uiso 1 1 calc R
C107 C -0.4366(12) 0.6187(7) 0.2255(6) 0.072(5) Uani 1 1 d .
H107 H -0.5118 0.6156 0.2323 0.086 Uiso 1 1 calc R
C108 C -0.3761(11) 0.6612(6) 0.2475(5) 0.057(4) Uani 1 1 d .
H108 H -0.4112 0.6858 0.2691 0.069 Uiso 1 1 calc R
C109 C -0.2121(12) 0.6902(8) 0.3377(5) 0.080(3) Uani 1 1 d U
C110 C -0.2092(11) 0.6248(7) 0.3592(5) 0.089(3) Uani 1 1 d U
H110 H -0.1894 0.5983 0.3357 0.106 Uiso 1 1 calc R
C111 C -0.2341(12) 0.5963(8) 0.4140(6) 0.096(3) Uani 1 1 d U
H111 H -0.2342 0.5524 0.4266 0.115 Uiso 1 1 calc R
C112 C -0.2583(13) 0.6374(8) 0.4478(6) 0.099(3) Uani 1 1 d U
H112 H -0.2691 0.6215 0.4851 0.119 Uiso 1 1 calc R
C113 C -0.2664(12) 0.7012(8) 0.4272(6) 0.098(3) Uani 1 1 d U
H113 H -0.2881 0.7275 0.4505 0.117 Uiso 1 1 calc R
C114 C -0.2432(13) 0.7285(8) 0.3721(6) 0.091(3) Uani 1 1 d U
H114 H -0.2490 0.7722 0.3593 0.109 Uiso 1 1 calc R
O2 O 0.0293(8) 0.7700(4) 0.3631(3) 0.082(3) Uani 1 1 d .
P5 P 0.0994(3) 0.64552(15) 0.26090(15) 0.0561(11) Uani 1 1 d .
P6 P 0.1988(3) 0.78199(15) 0.21899(13) 0.0393(10) Uani 1 1 d .
P7 P -0.0713(3) 0.85479(15) 0.22305(13) 0.0459(10) Uani 1 1 d .
P8 P -0.1769(3) 0.72017(15) 0.26614(14) 0.0449(10) Uani 1 1 d .
W2 W 0.01155(5) 0.74979(3) 0.24367(2) 0.03763(18) Uani 1 1 d .
C115 C 0.7792(14) 0.2633(6) 0.4540(5) 0.146(3) Uani 1 1 d DU
H11A H 0.7039 0.2739 0.4440 0.176 Uiso 1 1 calc R
H11B H 0.8127 0.2441 0.4260 0.176 Uiso 1 1 calc R
C116 C 0.8395(13) 0.3239(6) 0.4555(5) 0.137(4) Uani 1 1 d DU
H11C H 0.8096 0.3425 0.4847 0.165 Uiso 1 1 calc R
H11D H 0.9166 0.3146 0.4621 0.165 Uiso 1 1 calc R
C117 C 0.8261(14) 0.3693(5) 0.4016(5) 0.131(4) Uani 1 1 d DU
H11E H 0.8655 0.3526 0.3736 0.157 Uiso 1 1 calc R
H11F H 0.7491 0.3720 0.3926 0.157 Uiso 1 1 calc R
C118 C 0.8668(12) 0.4344(5) 0.4010(6) 0.137(5) Uani 1 1 d DU
H11G H 0.8164 0.4555 0.4213 0.205 Uiso 1 1 calc R
H11H H 0.8726 0.4581 0.3641 0.205 Uiso 1 1 calc R
H11I H 0.9375 0.4314 0.4174 0.205 Uiso 1 1 calc R
C119 C 0.6955(15) 0.2294(8) 0.5480(7) 0.190(4) Uani 1 1 d DU
H11J H 0.6271 0.2130 0.5380 0.228 Uiso 1 1 calc R
H11K H 0.7150 0.2024 0.5827 0.228 Uiso 1 1 calc R
C120 C 0.6679(16) 0.2920(8) 0.5599(7) 0.202(4) Uani 1 1 d DU
H12A H 0.6449 0.3213 0.5270 0.243 Uiso 1 1 calc R
H12B H 0.7312 0.3095 0.5739 0.243 Uiso 1 1 calc R
C121 C 0.5763(16) 0.2817(7) 0.6019(8) 0.208(5) Uani 1 1 d DU
H12C H 0.5964 0.2513 0.6348 0.249 Uiso 1 1 calc R
H12D H 0.5097 0.2680 0.5877 0.249 Uiso 1 1 calc R
C122 C 0.5653(17) 0.3482(7) 0.6117(7) 0.179(6) Uani 1 1 d DU
H12E H 0.6364 0.3637 0.6174 0.269 Uiso 1 1 calc R
H12F H 0.5192 0.3477 0.6433 0.269 Uiso 1 1 calc R
H12G H 0.5332 0.3754 0.5805 0.269 Uiso 1 1 calc R
C123 C 0.7506(16) 0.1511(5) 0.4988(6) 0.178(4) Uani 1 1 d DU
H12H H 0.6765 0.1547 0.4852 0.213 Uiso 1 1 calc R
H12I H 0.7977 0.1435 0.4691 0.213 Uiso 1 1 calc R
C124 C 0.7542(17) 0.0934(6) 0.5411(6) 0.186(4) Uani 1 1 d DU
H12J H 0.6963 0.0954 0.5679 0.223 Uiso 1 1 calc R
H12K H 0.8236 0.0914 0.5594 0.223 Uiso 1 1 calc R
C125 C 0.7413(17) 0.0344(6) 0.5202(6) 0.192(5) Uani 1 1 d DU
H12L H 0.6713 0.0353 0.5025 0.230 Uiso 1 1 calc R
H12M H 0.7990 0.0315 0.4935 0.230 Uiso 1 1 calc R
C126 C 0.7470(17) -0.0207(6) 0.5660(6) 0.203(7) Uani 1 1 d DU
H12N H 0.8178 -0.0406 0.5658 0.305 Uiso 1 1 calc R
H12O H 0.6913 -0.0504 0.5625 0.305 Uiso 1 1 calc R
H12P H 0.7357 -0.0070 0.5997 0.305 Uiso 1 1 calc R
C127 C 0.8851(11) 0.2128(7) 0.5364(6) 0.177(4) Uani 1 1 d DU
H12Q H 0.9008 0.2551 0.5416 0.212 Uiso 1 1 calc R
H12R H 0.8756 0.1855 0.5724 0.212 Uiso 1 1 calc R
C128 C 0.9808(14) 0.1899(9) 0.5097(6) 0.196(4) Uani 1 1 d DU
H12S H 1.0142 0.2268 0.4862 0.236 Uiso 1 1 calc R
H12T H 0.9536 0.1638 0.4859 0.236 Uiso 1 1 calc R
C129 C 1.0694(16) 0.1536(11) 0.5414(6) 0.221(5) Uani 1 1 d DU
H12U H 1.1034 0.1814 0.5617 0.265 Uiso 1 1 calc R
H12V H 1.0356 0.1194 0.5680 0.265 Uiso 1 1 calc R
C130 C 1.1571(15) 0.1254(9) 0.5132(7) 0.230(7) Uani 1 1 d DU
H13A H 1.1378 0.0828 0.5116 0.345 Uiso 1 1 calc R
H13B H 1.2240 0.1247 0.5326 0.345 Uiso 1 1 calc R
H13C H 1.1669 0.1503 0.4768 0.345 Uiso 1 1 calc R
N1 N 0.7796(11) 0.2155(5) 0.5075(4) 0.163(3) Uani 1 1 d DU
C131 C 0.4569(11) 0.2960(7) 0.9930(6) 0.166(4) Uani 1 1 d DU
H13D H 0.4969 0.2564 1.0048 0.199 Uiso 1 1 calc R
H13E H 0.4587 0.3185 1.0225 0.199 Uiso 1 1 calc R
C132 C 0.5179(12) 0.3349(7) 0.9448(6) 0.178(4) Uani 1 1 d DU
H13F H 0.4833 0.3763 0.9334 0.213 Uiso 1 1 calc R
H13G H 0.5181 0.3137 0.9143 0.213 Uiso 1 1 calc R
C133 C 0.6350(12) 0.3421(7) 0.9626(7) 0.187(5) Uani 1 1 d DU
H13H H 0.6648 0.3002 0.9777 0.224 Uiso 1 1 calc R
H13I H 0.6793 0.3605 0.9306 0.224 Uiso 1 1 calc R
C134 C 0.6452(16) 0.3826(8) 1.0043(6) 0.204(7) Uani 1 1 d DU
H13J H 0.5739 0.3975 1.0130 0.306 Uiso 1 1 calc R
H13K H 0.6912 0.4183 0.9897 0.306 Uiso 1 1 calc R
H13L H 0.6770 0.3578 1.0367 0.306 Uiso 1 1 calc R
C135 C 0.3179(15) 0.2487(7) 0.9419(6) 0.165(3) Uani 1 1 d DU
H13M H 0.3326 0.2771 0.9069 0.198 Uiso 1 1 calc R
H13N H 0.2406 0.2382 0.9439 0.198 Uiso 1 1 calc R
C136 C 0.3862(16) 0.1882(7) 0.9460(6) 0.176(4) Uani 1 1 d DU
H13O H 0.4622 0.1952 0.9534 0.211 Uiso 1 1 calc R
H13P H 0.3572 0.1539 0.9741 0.211 Uiso 1 1 calc R
C137 C 0.3745(17) 0.1747(8) 0.8903(6) 0.179(5) Uani 1 1 d DU
H13Q H 0.2983 0.1681 0.8829 0.215 Uiso 1 1 calc R
H13R H 0.4033 0.2092 0.8623 0.215 Uiso 1 1 calc R
C138 C 0.4390(15) 0.1166(7) 0.8926(7) 0.176(6) Uani 1 1 d DU
H13S H 0.4498 0.0960 0.9300 0.263 Uiso 1 1 calc R
H13T H 0.5088 0.1271 0.8747 0.263 Uiso 1 1 calc R
H13U H 0.4008 0.0887 0.8746 0.263 Uiso 1 1 calc R
C139 C 0.3003(12) 0.2384(7) 1.0407(6) 0.150(3) Uani 1 1 d DU
H13V H 0.3455 0.2002 1.0474 0.180 Uiso 1 1 calc R
H13W H 0.3168 0.2610 1.0691 0.180 Uiso 1 1 calc R
C140 C 0.1870(13) 0.2175(7) 1.0506(7) 0.156(4) Uani 1 1 d DU
H14A H 0.1616 0.2034 1.0188 0.187 Uiso 1 1 calc R
H14B H 0.1414 0.2531 1.0555 0.187 Uiso 1 1 calc R
C141 C 0.1749(14) 0.1652(6) 1.0992(6) 0.152(4) Uani 1 1 d DU
H14C H 0.2278 0.1710 1.1259 0.182 Uiso 1 1 calc R
H14D H 0.1023 0.1681 1.1152 0.182 Uiso 1 1 calc R
C142 C 0.1895(14) 0.1029(6) 1.0888(6) 0.145(6) Uani 1 1 d DU
H14E H 0.1456 0.0987 1.0586 0.218 Uiso 1 1 calc R
H14F H 0.1673 0.0719 1.1206 0.218 Uiso 1 1 calc R
H14G H 0.2653 0.0963 1.0803 0.218 Uiso 1 1 calc R
C143 C 0.2695(14) 0.3413(7) 0.9734(6) 0.172(4) Uani 1 1 d DU
H14H H 0.2880 0.3640 0.9366 0.206 Uiso 1 1 calc R
H14I H 0.1944 0.3274 0.9731 0.206 Uiso 1 1 calc R
C144 C 0.2717(16) 0.3874(7) 1.0086(6) 0.194(4) Uani 1 1 d DU
H14J H 0.3469 0.4015 1.0084 0.233 Uiso 1 1 calc R
H14K H 0.2551 0.3641 1.0455 0.233 Uiso 1 1 calc R
C145 C 0.2013(16) 0.4456(7) 0.9991(6) 0.207(5) Uani 1 1 d DU
H14L H 0.1262 0.4312 1.0056 0.249 Uiso 1 1 calc R
H14M H 0.2175 0.4678 1.0278 0.249 Uiso 1 1 calc R
C146 C 0.2020(17) 0.4923(7) 0.9493(7) 0.226(8) Uani 1 1 d DU
H14N H 0.2711 0.5138 0.9447 0.339 Uiso 1 1 calc R
H14O H 0.1439 0.5225 0.9505 0.339 Uiso 1 1 calc R
H14P H 0.1915 0.4720 0.9193 0.339 Uiso 1 1 calc R
N2 N 0.3433(14) 0.2806(7) 0.9859(6) 0.153(3) Uani 1 1 d U

loop_
_atom_site_aniso_label
_atom_site_aniso_U_11
_atom_site_aniso_U_22
_atom_site_aniso_U_33
_atom_site_aniso_U_23
_atom_site_aniso_U_13
_atom_site_aniso_U_12
C1 0.034(8) 0.054(8) 0.051(9) -0.024(7) -0.007(7) -0.011(6)
C2 0.022(6) 0.044(7) 0.068(6) -0.022(6) -0.005(6) -0.004(5)
C3 0.037(6) 0.067(7) 0.067(6) -0.011(6) -0.017(6) 0.009(5)
C4 0.065(7) 0.107(8) 0.077(7) 0.005(7) -0.008(7) -0.002(6)
C5 0.127(11) 0.165(12) 0.085(8) 0.026(10) -0.007(9) -0.039(10)
C6 0.051(10) 0.042(9) 0.086(11) -0.014(8) 0.018(8) -0.021(7)
C7 0.058(11) 0.041(9) 0.117(13) -0.022(9) 0.030(9) -0.012(7)
C8 0.053(9) 0.032(8) 0.039(8) -0.027(6) -0.015(7) 0.020(6)
C9 0.076(12) 0.056(11) 0.071(11) -0.023(8) -0.027(10) 0.001(8)
C10 0.093(13) 0.061(11) 0.084(13) -0.028(10) -0.013(11) 0.008(9)
C11 0.073(12) 0.093(13) 0.069(11) -0.054(10) -0.006(9) 0.038(10)
C12 0.143(15) 0.048(10) 0.047(10) -0.017(8) 0.033(9) 0.000(9)
C13 0.035(8) 0.046(8) 0.064(10) -0.009(8) -0.009(7) 0.010(6)
C14 0.048(10) 0.037(8) 0.058(10) -0.012(7) -0.013(8) 0.005(7)
C15 0.049(10) 0.061(10) 0.082(11) 0.002(9) -0.003(9) 0.003(7)
C16 0.134(17) 0.058(11) 0.073(11) 0.022(9) -0.046(12) -0.026(11)
C17 0.105(17) 0.039(10) 0.122(17) -0.011(10) -0.047(14) 0.026(9)
C18 0.081(13) 0.077(12) 0.099(13) -0.045(10) -0.029(11) 0.039(9)
C19 0.068(11) 0.037(8) 0.088(11) -0.015(8) -0.029(10) 0.017(8)
C20 0.044(10) 0.075(11) 0.057(9) -0.039(8) 0.002(7) -0.008(7)
C21 0.044(9) 0.051(9) 0.066(9) -0.024(7) -0.016(8) 0.005(7)
C22 0.080(12) 0.071(9) 0.054(9) -0.027(7) -0.019(9) 0.006(8)
C23 0.013(9) 0.140(15) 0.075(11) -0.044(10) -0.021(8) 0.009(9)
C24 0.030(10) 0.20(2) 0.063(11) -0.053(12) 0.013(9) -0.012(11)
C25 0.048(10) 0.126(14) 0.059(9) -0.072(9) 0.011(8) -0.035(9)
C26 0.031(8) 0.060(10) 0.052(9) -0.016(7) 0.001(7) 0.004(7)
C27 0.042(9) 0.061(10) 0.037(8) -0.018(7) -0.001(7) 0.005(7)
C28 0.053(10) 0.046(9) 0.051(9) -0.009(8) 0.001(8) 0.012(7)
C29 0.059(10) 0.051(9) 0.075(11) -0.026(8) -0.009(8) 0.019(7)
C30 0.044(10) 0.079(11) 0.053(10) 0.004(8) 0.003(8) -0.002(8)
C31 0.042(9) 0.063(10) 0.055(10) -0.016(9) 0.006(8) 0.012(7)
C32 0.039(9) 0.044(8) 0.059(9) -0.017(7) 0.008(7) 0.002(6)
C33 0.042(9) 0.052(9) 0.064(9) 0.017(8) -0.001(8) 0.003(7)
C34 0.033(9) 0.034(8) 0.091(12) -0.032(8) -0.021(9) 0.004(7)
C35 0.031(9) 0.051(9) 0.114(12) -0.045(9) -0.017(9) 0.014(7)
C36 0.076(13) 0.069(12) 0.143(16) -0.068(12) -0.059(14) 0.038(10)
C37 0.091(15) 0.080(12) 0.132(17) -0.015(13) -0.083(15) 0.034(10)
C38 0.086(14) 0.072(11) 0.098(13) -0.014(10) -0.065(12) 0.009(9)
C39 0.062(11) 0.065(11) 0.073(11) -0.030(9) -0.005(9) -0.003(8)
C40 0.029(8) 0.047(9) 0.064(9) -0.036(7) -0.004(7) -0.006(6)
C41 0.065(11) 0.054(10) 0.058(10) -0.015(8) -0.015(9) -0.002(8)
C42 0.103(15) 0.057(11) 0.090(13) -0.023(10) 0.009(12) -0.029(9)
C43 0.075(12) 0.060(11) 0.091(12) -0.045(9) 0.003(9) -0.008(8)
C44 0.072(11) 0.076(11) 0.045(9) -0.018(8) 0.015(8) 0.015(8)
C45 0.021(8) 0.077(10) 0.070(10) -0.040(8) 0.010(7) -0.021(7)
C46 0.035(8) 0.044(8) 0.043(8) -0.020(6) -0.001(6) -0.019(6)
C47 0.042(9) 0.050(8) 0.053(8) -0.020(6) 0.002(7) -0.003(7)
C48 0.018(8) 0.075(10) 0.089(11) -0.030(9) -0.007(8) -0.017(7)
C49 0.049(11) 0.102(12) 0.040(9) -0.019(8) -0.013(8) 0.013(9)
C50 0.069(11) 0.060(9) 0.042(8) 0.005(7) -0.010(8) 0.014(8)
C51 0.040(9) 0.061(9) 0.069(9) -0.027(8) -0.028(8) -0.004(7)
C52 0.023(7) 0.028(7) 0.040(8) 0.014(6) 0.002(6) 0.011(5)
C53 0.035(9) 0.045(9) 0.063(10) -0.014(7) -0.013(7) 0.003(7)
C54 0.090(12) 0.047(10) 0.060(10) -0.013(8) 0.006(9) 0.036(8)
C55 0.056(10) 0.059(10) 0.059(10) -0.010(8) 0.017(7) 0.019(7)
C56 0.054(10) 0.090(11) 0.031(8) 0.000(8) -0.003(7) 0.011(8)
C57 0.046(10) 0.057(9) 0.052(10) 0.000(8) 0.007(8) 0.019(7)
O1 0.088(7) 0.078(7) 0.065(6) -0.040(6) -0.011(6) 0.013(5)
P1 0.038(2) 0.0301(19) 0.044(2) -0.0044(15) -0.0052(17) -0.0005(15)
P2 0.029(2) 0.039(2) 0.062(2) -0.0225(18) 0.0019(18) -0.0033(17)
P3 0.034(2) 0.038(2) 0.059(2) -0.0195(17) 0.0003(18) 0.0019(16)
P4 0.034(2) 0.035(2) 0.032(2) -0.0047(16) -0.0053(17) -0.0012(16)
W1 0.0295(4) 0.0318(3) 0.0458(4) -0.0103(3) -0.0008(3) -0.0016(3)
C58 0.052(9) 0.061(8) 0.039(8) -0.009(7) -0.023(7) -0.005(6)
C59 0.050(7) 0.037(6) 0.044(6) -0.001(5) -0.022(7) 0.011(5)
C60 0.055(6) 0.046(6) 0.045(6) -0.006(5) -0.025(7) 0.009(5)
C61 0.080(7) 0.066(6) 0.058(7) -0.020(6) -0.005(8) 0.012(6)
C62 0.137(11) 0.146(12) 0.083(9) -0.061(8) 0.006(10) 0.026(10)
C63 0.039(10) 0.026(8) 0.206(18) -0.044(9) 0.009(10) 0.000(6)
C64 0.061(10) 0.019(7) 0.075(10) 0.010(7) 0.016(8) -0.005(6)
C65 0.050(9) 0.013(7) 0.089(11) 0.007(8) -0.022(9) 0.003(6)
C66 0.056(10) 0.041(9) 0.076(10) -0.006(8) -0.017(8) 0.001(7)
C67 0.091(12) 0.056(11) 0.066(11) -0.020(9) -0.016(10) -0.017(8)
C68 0.053(10) 0.040(10) 0.130(14) -0.012(10) -0.032(11) -0.007(7)
C69 0.086(13) 0.066(11) 0.068(11) -0.034(9) -0.001(9) 0.025(9)
C70 0.045(10) 0.066(11) 0.066(11) -0.017(8) -0.008(8) 0.022(8)
C71 0.138(16) 0.037(9) 0.101(13) -0.023(9) -0.090(13) 0.019(9)
C72 0.131(15) 0.035(8) 0.142(15) -0.015(9) -0.098(12) 0.019(8)
C73 0.25(3) 0.059(12) 0.16(2) -0.023(14) -0.16(2) 0.040(14)
C74 0.21(3) 0.069(14) 0.124(19) -0.017(13) -0.11(2) 0.029(14)
C75 0.25(2) 0.063(12) 0.109(15) 0.012(11) -0.099(16) -0.036(13)
C76 0.137(16) 0.037(9) 0.069(11) -0.014(9) -0.052(12) -0.008(9)
C77 0.046(8) 0.044(8) 0.029(7) -0.027(6) -0.001(6) -0.001(6)
C78 0.094(12) 0.068(10) 0.048(10) 0.013(9) -0.011(9) -0.013(8)
C79 0.080(11) 0.087(11) 0.058(10) -0.034(9) -0.020(8) 0.009(9)
C80 0.064(10) 0.090(12) 0.058(11) -0.005(9) -0.023(9) 0.021(9)
C81 0.075(11) 0.059(9) 0.070(11) -0.008(9) 0.000(9) 0.016(7)
C82 0.061(9) 0.051(8) 0.049(9) 0.019(7) -0.002(7) 0.016(6)
C83 0.031(9) 0.039(8) 0.035(8) -0.011(6) -0.001(7) 0.013(7)
C84 0.055(11) 0.060(10) 0.072(10) -0.029(7) -0.006(8) -0.006(8)
C85 0.018(8) 0.077(11) 0.111(13) -0.055(9) -0.026(9) -0.002(7)
C86 0.046(11) 0.061(11) 0.096(12) -0.023(9) -0.026(10) 0.000(8)
C87 0.056(11) 0.057(10) 0.056(9) -0.024(7) -0.011(8) 0.007(8)
C88 0.033(9) 0.052(9) 0.040(8) 0.006(7) -0.004(7) -0.018(7)
C89 0.033(8) 0.027(7) 0.104(10) 0.035(7) 0.004(7) -0.009(6)
C90 0.049(9) 0.029(8) 0.092(11) 0.032(8) 0.019(8) 0.015(7)
C91 0.059(10) 0.015(7) 0.060(10) 0.000(7) -0.030(8) 0.013(6)
C92 0.047(9) 0.037(9) 0.081(12) -0.011(8) -0.008(9) 0.004(7)
C93 0.056(11) 0.080(13) 0.069(11) -0.043(10) -0.017(9) 0.007(9)
C94 0.080(12) 0.042(10) 0.112(14) -0.044(10) -0.025(12) 0.010(8)
C95 0.051(10) 0.051(10) 0.104(13) -0.029(9) -0.016(10) -0.017(7)
C96 0.040(8) 0.037(8) 0.067(9) -0.004(7) -0.017(7) 0.005(6)
C97 0.054(10) 0.031(8) 0.073(11) 0.013(8) -0.037(9) 0.003(7)
C98 0.054(10) 0.045(8) 0.079(11) -0.030(8) -0.023(9) 0.010(7)
C99 0.092(12) 0.059(10) 0.078(11) 0.011(8) -0.048(9) 0.023(8)
C100 0.089(13) 0.074(11) 0.059(10) 0.011(9) -0.037(10) -0.001(9)
C101 0.111(15) 0.070(11) 0.081(12) -0.002(10) -0.067(12) 0.039(9)
C102 0.083(12) 0.074(11) 0.092(12) -0.026(9) -0.039(10) 0.032(9)
C103 0.054(10) 0.012(7) 0.030(7) -0.001(6) 0.004(7) 0.002(6)
C104 0.045(9) 0.038(8) 0.036(8) 0.012(6) -0.007(7) -0.005(7)
C105 0.058(11) 0.048(9) 0.065(9) -0.013(7) 0.008(8) -0.009(7)
C106 0.056(11) 0.035(8) 0.076(10) -0.013(7) -0.019(9) -0.011(8)
C107 0.047(10) 0.052(10) 0.128(14) -0.045(9) -0.009(10) 0.008(8)
C108 0.043(10) 0.049(10) 0.077(10) -0.011(7) 0.021(8) 0.007(7)
C109 0.096(7) 0.100(7) 0.054(6) -0.038(5) -0.007(6) 0.003(7)
C110 0.106(7) 0.107(7) 0.053(6) -0.021(5) -0.002(6) 0.029(7)
C111 0.113(7) 0.119(7) 0.055(6) -0.023(5) 0.005(6) 0.027(7)
C112 0.117(7) 0.128(8) 0.057(6) -0.032(5) 0.002(6) 0.014(7)
C113 0.119(8) 0.123(7) 0.061(6) -0.041(6) 0.010(6) -0.001(7)
C114 0.109(7) 0.113(7) 0.060(6) -0.040(5) 0.009(6) 0.006(7)
O2 0.139(9) 0.044(6) 0.058(6) 0.006(5) -0.034(6) -0.028(5)
P5 0.045(2) 0.0303(19) 0.092(3) -0.0084(18) -0.032(2) 0.0034(16)
P6 0.044(2) 0.029(2) 0.044(2) -0.0046(17) -0.0085(18) 0.0010(16)
P7 0.040(2) 0.038(2) 0.062(2) -0.0137(17) -0.0168(19) 0.0032(16)
P8 0.053(3) 0.035(2) 0.048(2) -0.0109(17) -0.0069(19) 0.0013(18)
W2 0.0393(4) 0.0278(3) 0.0458(4) -0.0068(3) -0.0130(3) 0.0050(3)
C115 0.226(9) 0.132(6) 0.079(6) -0.016(5) -0.009(5) -0.011(7)
C116 0.198(9) 0.134(7) 0.076(6) -0.013(5) -0.003(7) -0.007(7)
C117 0.176(10) 0.129(7) 0.082(7) -0.012(6) -0.004(7) 0.010(8)
C118 0.145(13) 0.134(8) 0.122(11) -0.009(7) 0.030(10) -0.001(10)
C119 0.275(8) 0.165(8) 0.113(7) 0.007(6) 0.032(6) -0.028(8)
C120 0.278(10) 0.183(9) 0.134(8) -0.012(7) 0.048(7) -0.024(9)
C121 0.272(12) 0.197(11) 0.139(9) -0.005(9) 0.046(7) -0.024(10)
C122 0.219(16) 0.222(13) 0.100(12) -0.039(11) 0.004(10) -0.037(13)
C123 0.265(9) 0.144(6) 0.112(7) 0.003(5) -0.021(7) -0.029(7)
C124 0.283(10) 0.153(6) 0.107(8) 0.006(5) -0.017(8) -0.050(9)
C125 0.298(12) 0.146(6) 0.117(9) 0.007(6) -0.018(9) -0.049(10)
C126 0.337(17) 0.155(6) 0.103(11) 0.007(8) -0.012(13) -0.078(13)
C127 0.261(8) 0.170(8) 0.089(7) -0.003(6) -0.027(6) -0.020(8)
C128 0.259(8) 0.211(10) 0.102(9) 0.009(8) -0.030(7) 0.006(9)
C129 0.281(10) 0.239(11) 0.116(10) 0.020(9) -0.039(8) 0.021(9)
C130 0.257(15) 0.270(16) 0.128(13) 0.036(12) -0.035(11) 0.028(12)
N1 0.245(8) 0.149(6) 0.086(6) -0.005(4) -0.007(5) -0.029(6)
C131 0.198(7) 0.136(8) 0.142(8) 0.018(6) -0.023(7) 0.038(6)
C132 0.206(8) 0.139(9) 0.157(9) 0.039(7) -0.033(8) 0.027(8)
C133 0.213(8) 0.145(10) 0.167(11) 0.045(8) -0.038(9) 0.013(9)
C134 0.251(14) 0.175(14) 0.153(14) 0.043(9) -0.044(11) -0.002(11)
C135 0.212(9) 0.149(7) 0.122(6) -0.002(6) -0.016(7) 0.043(7)
C136 0.225(10) 0.168(8) 0.134(8) -0.032(6) -0.025(9) 0.054(7)
C137 0.225(12) 0.176(10) 0.138(9) -0.034(7) -0.041(10) 0.041(8)
C138 0.190(15) 0.205(14) 0.148(12) -0.071(9) -0.060(12) 0.048(11)
C139 0.192(8) 0.125(7) 0.120(6) 0.001(5) -0.020(7) 0.047(7)
C140 0.195(8) 0.134(8) 0.126(7) -0.003(6) -0.007(7) 0.047(8)
C141 0.205(9) 0.126(9) 0.117(8) -0.013(6) -0.010(8) 0.038(8)
C142 0.174(13) 0.126(8) 0.134(12) -0.022(8) -0.042(11) 0.029(11)
C143 0.208(8) 0.130(7) 0.155(8) 0.015(5) 0.001(8) 0.059(6)
C144 0.246(10) 0.137(8) 0.180(9) -0.001(6) 0.033(9) 0.058(8)
C145 0.271(11) 0.135(9) 0.192(11) 0.009(7) 0.032(10) 0.065(8)
C146 0.328(17) 0.143(12) 0.187(14) 0.008(9) -0.022(14) 0.041(12)
N2 0.192(7) 0.127(6) 0.125(6) 0.004(4) -0.015(6) 0.049(6)

loop_
_atom_type_symbol
_atom_type_description
_atom_type_scat_dispersion_real
_atom_type_scat_dispersion_imag
_atom_type_scat_source
C C 0.0033 0.0016 'International Tables Vol C Tables 4.2.6.8 and 6.1.1.4'
H H 0.0000 0.0000 'International Tables Vol C Tables 4.2.6.8 and 6.1.1.4'
N N 0.0061 0.0033 'International Tables Vol C Tables 4.2.6.8 and 6.1.1.4'
O O 0.0106 0.0060 'International Tables Vol C Tables 4.2.6.8 and 6.1.1.4'
P P 0.1023 0.0942 'International Tables Vol C Tables 4.2.6.8 and 6.1.1.4'
W W -0.8490 6.8722 'International Tables Vol C Tables 4.2.6.8 and 6.1.1.4'

loop_
_geom_angle_atom_site_label_1
_geom_angle_atom_site_label_2
_geom_angle_atom_site_label_3
_geom_angle
O1 C1 W1 172.9(10)
C3 C2 W1 172.8(11)
C2 C3 C4 168.6(12)
C5 C4 C3 175.8(15)
C4 C5 H5 180.0
C7 C6 P1 112.4(9)
C7 C6 H6A 109.1
P1 C6 H6A 109.1
C7 C6 H6B 109.1
P1 C6 H6B 109.1
H6A C6 H6B 107.9
C6 C7 P2 110.1(10)
C6 C7 H7A 109.6
P2 C7 H7A 109.6
C6 C7 H7B 109.6
P2 C7 H7B 109.6
H7A C7 H7B 108.2
C9 C8 C13 116.8(12)
C9 C8 P1 121.6(11)
C13 C8 P1 121.5(10)
C10 C9 C8 120.1(14)
C10 C9 H9 119.9
C8 C9 H9 119.9
C9 C10 C11 122.0(16)
C9 C10 H10 119.0
C11 C10 H10 119.0
C10 C11 C12 119.6(15)
C10 C11 H11 120.2
C12 C11 H11 120.2
C13 C12 C11 118.3(13)
C13 C12 H12 120.9
C11 C12 H12 120.9
C12 C13 C8 123.1(12)
C12 C13 H13 118.5
C8 C13 H13 118.5
C19 C14 C15 118.9(11)
C19 C14 P1 120.8(11)
C15 C14 P1 120.1(11)
C16 C15 C14 119.2(14)
C16 C15 H15 120.4
C14 C15 H15 120.4
C17 C16 C15 120.5(17)
C17 C16 H16 119.7
C15 C16 H16 119.7
C16 C17 C18 120.0(15)
C16 C17 H17 120.0
C18 C17 H17 120.0
C17 C18 C19 120.8(16)
C17 C18 H18 119.6
C19 C18 H18 119.6
C14 C19 C18 120.5(15)
C14 C19 H19 119.8
C18 C19 H19 119.8
C21 C20 C25 119.4(12)
C21 C20 P2 117.0(9)
C25 C20 P2 123.5(12)
C20 C21 C22 122.8(12)
C20 C21 H21 118.6
C22 C21 H21 118.6
C21 C22 C23 117.0(13)
C21 C22 H22 121.5
C23 C22 H22 121.5
C24 C23 C22 120.1(12)
C24 C23 H23 120.0
C22 C23 H23 120.0
C25 C24 C23 120.8(14)
C25 C24 H24 119.6
C23 C24 H24 119.6
C24 C25 C20 119.7(14)
C24 C25 H25 120.1
C20 C25 H25 120.1
C27 C26 C31 116.3(12)
C27 C26 P2 124.6(10)
C31 C26 P2 119.1(11)
C26 C27 C28 123.4(11)
C26 C27 H27 118.3
C28 C27 H27 118.3
C29 C28 C27 119.6(12)
C29 C28 H28 120.2
C27 C28 H28 120.2
C28 C29 C30 119.2(13)
C28 C29 H29 120.4
C30 C29 H29 120.4
C31 C30 C29 121.6(12)
C31 C30 H30 119.2
C29 C30 H30 119.2
C30 C31 C26 119.9(13)
C30 C31 H31 120.1
C26 C31 H31 120.1
C33 C32 P3 110.3(8)
C33 C32 H32A 109.6
P3 C32 H32A 109.6
C33 C32 H32B 109.6
P3 C32 H32B 109.6
H32A C32 H32B 108.1
C32 C33 P4 109.2(8)
C32 C33 H33A 109.8
P4 C33 H33A 109.8
C32 C33 H33B 109.8
P4 C33 H33B 109.8
H33A C33 H33B 108.3
C35 C34 C39 120.3(12)
C35 C34 P3 118.7(12)
C39 C34 P3 120.3(11)
C34 C35 C36 119.4(15)
C34 C35 H35 120.3
C36 C35 H35 120.3
C37 C36 C35 121.2(17)
C37 C36 H36 119.4
C35 C36 H36 119.4
C36 C37 C38 120.6(15)
C36 C37 H37 119.7
C38 C37 H37 119.7
C39 C38 C37 119.4(16)
C39 C38 H38 120.3
C37 C38 H38 120.3
C38 C39 C34 119.1(15)
C38 C39 H39 120.5
C34 C39 H39 120.5
C45 C40 C41 118.9(13)
C45 C40 P3 122.3(10)
C41 C40 P3 118.8(11)
C42 C41 C40 119.2(14)
C42 C41 H41 120.4
C40 C41 H41 120.4
C43 C42 C41 121.0(15)
C43 C42 H42 119.5
C41 C42 H42 119.5
C42 C43 C44 120.9(15)
C42 C43 H43 119.5
C44 C43 H43 119.5
C43 C44 C45 119.0(13)
C43 C44 H44 120.5
C45 C44 H44 120.5
C40 C45 C44 120.9(12)
C40 C45 H45 119.5
C44 C45 H45 119.5
C47 C46 C51 116.9(10)
C47 C46 P4 124.2(9)
C51 C46 P4 118.5(8)
C46 C47 C48 123.7(11)
C46 C47 H47 118.2
C48 C47 H47 118.2
C49 C48 C47 118.7(11)
C49 C48 H48 120.6
C47 C48 H48 120.6
C48 C49 C50 119.0(10)
C48 C49 H49 120.5
C50 C49 H49 120.5
C51 C50 C49 119.3(12)
C51 C50 H50 120.4
C49 C50 H50 120.4
C46 C51 C50 122.3(11)
C46 C51 H51 118.8
C50 C51 H51 118.8
C57 C52 C53 113.2(11)
C57 C52 P4 122.4(9)
C53 C52 P4 124.4(9)
C54 C53 C52 123.9(11)
C54 C53 H53 118.0
C52 C53 H53 118.0
C55 C54 C53 119.8(12)
C55 C54 H54 120.1
C53 C54 H54 120.1
C54 C55 C56 118.9(13)
C54 C55 H55 120.6
C56 C55 H55 120.6
C57 C56 C55 120.4(11)
C57 C56 H56 119.8
C55 C56 H56 119.8
C56 C57 C52 123.6(11)
C56 C57 H57 118.2
C52 C57 H57 118.2
C14 P1 C8 98.4(6)
C14 P1 C6 104.0(6)
C8 P1 C6 98.1(6)
C14 P1 W1 115.4(4)
C8 P1 W1 127.5(4)
C6 P1 W1 110.2(5)
C7 P2 C26 98.1(6)
C7 P2 C20 105.3(6)
C26 P2 C20 98.7(6)
C7 P2 W1 108.3(4)
C26 P2 W1 121.2(4)
C20 P2 W1 121.9(4)
C40 P3 C32 99.0(6)
C40 P3 C34 98.2(6)
C32 P3 C34 100.9(6)
C40 P3 W1 124.8(4)
C32 P3 W1 111.3(4)
C34 P3 W1 118.7(4)
C46 P4 C33 104.2(5)
C46 P4 C52 99.6(5)
C33 P4 C52 99.4(6)
C46 P4 W1 119.6(4)
C33 P4 W1 108.2(4)
C52 P4 W1 122.8(4)
C1 W1 C2 178.3(5)
C1 W1 P2 86.4(3)
C2 W1 P2 95.1(3)
C1 W1 P4 94.3(3)
C2 W1 P4 84.2(3)
P2 W1 P4 179.26(13)
C1 W1 P1 85.7(3)
C2 W1 P1 93.8(3)
P2 W1 P1 80.56(11)
P4 W1 P1 99.38(11)
C1 W1 P3 94.0(3)
C2 W1 P3 86.5(3)
P2 W1 P3 99.89(12)
P4 W1 P3 80.17(11)
P1 W1 P3 179.44(11)
O2 C58 W2 178.0(10)
C60 C59 W2 175.2(10)
C59 C60 C61 170.1(13)
C62 C61 C60 171.8(14)
C61 C62 H62 180.0
C64 C63 P5 113.1(10)
C64 C63 H63A 109.0
P5 C63 H63A 109.0
C64 C63 H63B 109.0
P5 C63 H63B 109.0
H63A C63 H63B 107.8
C63 C64 P6 115.4(9)
C63 C64 H64A 108.4
P6 C64 H64A 108.4
C63 C64 H64B 108.4
P6 C64 H64B 108.4
H64A C64 H64B 107.5
C66 C65 C70 118.0(13)
C66 C65 P5 119.4(13)
C70 C65 P5 122.5(11)
C65 C66 C67 122.6(15)
C65 C66 H66 118.7
C67 C66 H66 118.7
C68 C67 C66 120.0(15)
C68 C67 H67 120.0
C66 C67 H67 120.0
C67 C68 C69 119.2(15)
C67 C68 H68 120.4
C69 C68 H68 120.4
C70 C69 C68 120.4(15)
C70 C69 H69 119.8
C68 C69 H69 119.8
C69 C70 C65 119.7(14)
C69 C70 H70 120.1
C65 C70 H70 120.1
C76 C71 C72 118.1(14)
C76 C71 P5 122.5(12)
C72 C71 P5 119.3(14)
C73 C72 C71 119.3(18)
C73 C72 H72 120.3
C71 C72 H72 120.3
C74 C73 C72 120(2)
C74 C73 H73 120.1
C72 C73 H73 120.1
C73 C74 C75 124(2)
C73 C74 H74 117.9
C75 C74 H74 117.9
C76 C75 C74 112.1(19)
C76 C75 H75 123.9
C74 C75 H75 123.9
C71 C76 C75 126.4(17)
C71 C76 H76 116.8
C75 C76 H76 116.8
C78 C77 C82 118.2(10)
C78 C77 P6 121.3(8)
C82 C77 P6 120.4(9)
C77 C78 C79 119.9(12)
C77 C78 H78 120.1
C79 C78 H78 120.1
C80 C79 C78 118.8(13)
C80 C79 H79 120.6
C78 C79 H79 120.6
C81 C80 C79 120.3(13)
C81 C80 H80 119.8
C79 C80 H80 119.8
C80 C81 C82 124.4(13)
C80 C81 H81 117.8
C82 C81 H81 117.8
C81 C82 C77 118.4(12)
C81 C82 H82 120.8
C77 C82 H82 120.8
C88 C83 C84 117.3(13)
C88 C83 P6 119.9(10)
C84 C83 P6 122.8(11)
C83 C84 C85 122.2(14)
C83 C84 H84 118.9
C85 C84 H84 118.9
C86 C85 C84 118.2(14)
C86 C85 H85 120.9
C84 C85 H85 120.9
C85 C86 C87 122.4(14)
C85 C86 H86 118.8
C87 C86 H86 118.8
C86 C87 C88 117.6(14)
C86 C87 H87 121.2
C88 C87 H87 121.2
C83 C88 C87 122.2(13)
C83 C88 H88 118.9
C87 C88 H88 118.9
C90 C89 P7 111.5(9)
C90 C89 H89A 109.3
P7 C89 H89A 109.3
C90 C89 H89B 109.3
P7 C89 H89B 109.3
H89A C89 H89B 108.0
C89 C90 P8 113.2(8)
C89 C90 H90A 108.9
P8 C90 H90A 108.9
C89 C90 H90B 108.9
P8 C90 H90B 108.9
H90A C90 H90B 107.7
C96 C91 C92 115.9(12)
C96 C91 P7 123.7(11)
C92 C91 P7 120.3(10)
C93 C92 C91 120.6(13)
C93 C92 H92 119.7
C91 C92 H92 119.7
C94 C93 C92 121.7(15)
C94 C93 H93 119.2
C92 C93 H93 119.2
C95 C94 C93 118.1(14)
C95 C94 H94 121.0
C93 C94 H94 121.0
C94 C95 C96 121.5(14)
C94 C95 H95 119.3
C96 C95 H95 119.3
C91 C96 C95 122.2(13)
C91 C96 H96 118.9
C95 C96 H96 118.9
C98 C97 C102 120.5(12)
C98 C97 P7 121.2(10)
C102 C97 P7 118.1(13)
C97 C98 C99 119.4(12)
C97 C98 H98 120.3
C99 C98 H98 120.3
C100 C99 C98 120.2(15)
C100 C99 H99 119.9
C98 C99 H99 119.9
C99 C100 C101 120.8(12)
C99 C100 H100 119.6
C101 C100 H100 119.6
C102 C101 C100 121.2(14)
C102 C101 H101 119.4
C100 C101 H101 119.4
C101 C102 C97 117.9(15)
C101 C102 H102 121.1
C97 C102 H102 121.1
C104 C103 C108 116.2(12)
C104 C103 P8 120.8(10)
C108 C103 P8 123.0(11)
C103 C104 C105 122.4(13)
C103 C104 H104 118.8
C105 C104 H104 118.8
C106 C105 C104 118.9(14)
C106 C105 H105 120.5
C104 C105 H105 120.5
C107 C106 C105 120.9(14)
C107 C106 H106 119.6
C105 C106 H106 119.6
C106 C107 C108 120.9(14)
C106 C107 H107 119.5
C108 C107 H107 119.5
C107 C108 C103 120.5(14)
C107 C108 H108 119.7
C103 C108 H108 119.7
C114 C109 C110 117.3(14)
C114 C109 P8 123.2(13)
C110 C109 P8 119.5(12)
C109 C110 C111 124.4(15)
C109 C110 H110 117.8
C111 C110 H110 117.8
C112 C111 C110 115.9(16)
C112 C111 H111 122.1
C110 C111 H111 122.1
C113 C112 C111 120.6(15)
C113 C112 H112 119.7
C111 C112 H112 119.7
C112 C113 C114 122.4(17)
C112 C113 H113 118.8
C114 C113 H113 118.8
C109 C114 C113 119.2(16)
C109 C114 H114 120.4
C113 C114 H114 120.4
C71 P5 C65 98.5(6)
C71 P5 C63 104.8(7)
C65 P5 C63 98.2(6)
C71 P5 W2 120.7(6)
C65 P5 W2 124.4(3)
C63 P5 W2 106.9(4)
C77 P6 C64 102.0(6)
C77 P6 C83 97.4(5)
C64 P6 C83 98.8(5)
C77 P6 W2 119.0(4)
C64 P6 W2 110.5(4)
C83 P6 W2 125.2(5)
C91 P7 C89 98.5(6)
C91 P7 C97 99.0(6)
C89 P7 C97 100.6(6)
C91 P7 W2 123.2(3)
C89 P7 W2 110.4(3)
C97 P7 W2 120.9(5)
C109 P8 C103 98.3(6)
C109 P8 C90 101.9(7)
C103 P8 C90 96.6(6)
C109 P8 W2 117.2(5)
C103 P8 W2 128.4(5)
C90 P8 W2 109.9(4)
C58 W2 C59 177.2(5)
C58 W2 P8 87.3(4)
C59 W2 P8 92.3(3)
C58 W2 P7 86.6(3)
C59 W2 P7 96.1(3)
P8 W2 P7 81.30(11)
C58 W2 P6 93.5(4)
C59 W2 P6 86.9(3)
P8 W2 P6 178.33(12)
P7 W2 P6 97.33(11)
C58 W2 P5 95.1(3)
C59 W2 P5 82.2(3)
P8 W2 P5 100.44(12)
P7 W2 P5 177.60(15)
P6 W2 P5 80.90(11)
N1 C115 C116 113.5(10)
N1 C115 H11A 108.9
C116 C115 H11A 108.9
N1 C115 H11B 108.9
C116 C115 H11B 108.9
H11A C115 H11B 107.7
C117 C116 C115 108.4(10)
C117 C116 H11C 110.0
C115 C116 H11C 110.0
C117 C116 H11D 110.0
C115 C116 H11D 110.0
H11C C116 H11D 108.4
C118 C117 C116 113.3(11)
C118 C117 H11E 108.9
C116 C117 H11E 108.9
C118 C117 H11F 108.9
C116 C117 H11F 108.9
H11E C117 H11F 107.7
C117 C118 H11G 109.5
C117 C118 H11H 109.5
H11G C118 H11H 109.5
C117 C118 H11I 109.5
H11G C118 H11I 109.5
H11H C118 H11I 109.5
C120 C119 N1 127.0(14)
C120 C119 H11J 105.6
N1 C119 H11J 105.6
C120 C119 H11K 105.6
N1 C119 H11K 105.6
H11J C119 H11K 106.1
C119 C120 C121 107.0(13)
C119 C120 H12A 110.3
C121 C120 H12A 110.3
C119 C120 H12B 110.3
C121 C120 H12B 110.3
H12A C120 H12B 108.6
C120 C121 C122 99.4(12)
C120 C121 H12C 111.9
C122 C121 H12C 111.9
C120 C121 H12D 111.9
C122 C121 H12D 111.9
H12C C121 H12D 109.6
C121 C122 H12E 109.5
C121 C122 H12F 109.5
H12E C122 H12F 109.5
C121 C122 H12G 109.5
H12E C122 H12G 109.5
H12F C122 H12G 109.5
C124 C123 N1 123.9(12)
C124 C123 H12H 106.3
N1 C123 H12H 106.3
C124 C123 H12I 106.3
N1 C123 H12I 106.3
H12H C123 H12I 106.4
C123 C124 C125 113.6(11)
C123 C124 H12J 108.8
C125 C124 H12J 108.8
C123 C124 H12K 108.8
C125 C124 H12K 108.8
H12J C124 H12K 107.7
C126 C125 C124 109.1(12)
C126 C125 H12L 109.9
C124 C125 H12L 109.9
C126 C125 H12M 109.9
C124 C125 H12M 109.9
H12L C125 H12M 108.3
C125 C126 H12N 109.5
C125 C126 H12O 109.5
H12N C126 H12O 109.5
C125 C126 H12P 109.5
H12N C126 H12P 109.5
H12O C126 H12P 109.5
C128 C127 N1 116.3(14)
C128 C127 H12Q 108.2
N1 C127 H12Q 108.2
C128 C127 H12R 108.2
N1 C127 H12R 108.2
H12Q C127 H12R 107.4
C127 C128 C129 121.5(13)
C127 C128 H12S 107.0
C129 C128 H12S 107.0
C127 C128 H12T 107.0
C129 C128 H12T 107.0
H12S C128 H12T 106.7
C130 C129 C128 119.5(14)
C130 C129 H12U 107.4
C128 C129 H12U 107.4
C130 C129 H12V 107.4
C128 C129 H12V 107.4
H12U C129 H12V 107.0
C129 C130 H13A 109.5
C129 C130 H13B 109.5
H13A C130 H13B 109.5
C129 C130 H13C 109.5
H13A C130 H13C 109.5
H13B C130 H13C 109.5
C127 N1 C119 104.2(11)
C127 N1 C123 110.6(12)
C119 N1 C123 104.9(11)
C127 N1 C115 113.3(10)
C119 N1 C115 113.3(12)
C123 N1 C115 110.1(10)
N2 C131 C132 117.9(13)
N2 C131 H13D 107.8
C132 C131 H13D 107.8
N2 C131 H13E 107.8
C132 C131 H13E 107.8
H13D C131 H13E 107.2
C131 C132 C133 107.2(10)
C131 C132 H13F 110.3
C133 C132 H13F 110.3
C131 C132 H13G 110.3
C133 C132 H13G 110.3
H13F C132 H13G 108.5
C134 C133 C132 114.5(13)
C134 C133 H13H 108.6
C132 C133 H13H 108.6
C134 C133 H13I 108.6
C132 C133 H13I 108.6
H13H C133 H13I 107.6
C133 C134 H13J 109.5
C133 C134 H13K 109.5
H13J C134 H13K 109.5
C133 C134 H13L 109.5
H13J C134 H13L 109.5
H13K C134 H13L 109.5
N2 C135 C136 110.8(12)
N2 C135 H13M 109.5
C136 C135 H13M 109.5
N2 C135 H13N 109.5
C136 C135 H13N 109.5
H13M C135 H13N 108.1
C137 C136 C135 102.0(10)
C137 C136 H13O 111.4
C135 C136 H13O 111.4
C137 C136 H13P 111.4
C135 C136 H13P 111.4
H13O C136 H13P 109.2
C138 C137 C136 103.7(11)
C138 C137 H13Q 111.0
C136 C137 H13Q 111.0
C138 C137 H13R 111.0
C136 C137 H13R 111.0
H13Q C137 H13R 109.0
C137 C138 H13S 109.5
C137 C138 H13T 109.5
H13S C138 H13T 109.5
C137 C138 H13U 109.5
H13S C138 H13U 109.5
H13T C138 H13U 109.5
C140 C139 N2 123.7(12)
C140 C139 H13V 106.4
N2 C139 H13V 106.4
C140 C139 H13W 106.4
N2 C139 H13W 106.4
H13V C139 H13W 106.5
C139 C140 C141 112.3(12)
C139 C140 H14A 109.1
C141 C140 H14A 109.1
C139 C140 H14B 109.1
C141 C140 H14B 109.1
H14A C140 H14B 107.9
C142 C141 C140 114.8(13)
C142 C141 H14C 108.6
C140 C141 H14C 108.6
C142 C141 H14D 108.6
C140 C141 H14D 108.6
H14C C141 H14D 107.5
C141 C142 H14E 109.5
C141 C142 H14F 109.5
H14E C142 H14F 109.5
C141 C142 H14G 109.5
H14E C142 H14G 109.5
H14F C142 H14G 109.5
C144 C143 N2 120.3(13)
C144 C143 H14H 107.2
N2 C143 H14H 107.2
C144 C143 H14I 107.2
N2 C143 H14I 107.2
H14H C143 H14I 106.9
C143 C144 C145 122.4(13)
C143 C144 H14J 106.7
C145 C144 H14J 106.7
C143 C144 H14K 106.7
C145 C144 H14K 106.7
H14J C144 H14K 106.6
C146 C145 C144 123.7(14)
C146 C145 H14L 106.4
C144 C145 H14L 106.4
C146 C145 H14M 106.4
C144 C145 H14M 106.4
H14L C145 H14M 106.5
C145 C146 H14N 109.5
C145 C146 H14O 109.5
H14N C146 H14O 109.5
C145 C146 H14P 109.5
H14N C146 H14P 109.5
H14O C146 H14P 109.5
C131 N2 C135 118.5(16)
C131 N2 C143 111.6(13)
C135 N2 C143 103.0(10)
C131 N2 C139 107.9(11)
C135 N2 C139 108.1(13)
C143 N2 C139 107.3(14)

loop_
_geom_bond_atom_site_label_1
_geom_bond_atom_site_label_2
_geom_bond_distance
C1 O1 1.221(11)
C1 W1 1.942(12)
C2 C3 1.183(11)
C2 W1 2.173(11)
C3 C4 1.474(12)
C4 C5 1.204(12)
C5 H5 0.9300
C6 C7 1.483(18)
C6 P1 1.873(12)
C6 H6A 0.9700
C6 H6B 0.9700
C7 P2 1.862(12)
C7 H7A 0.9700
C7 H7B 0.9700
C8 C9 1.397(16)
C8 C13 1.398(15)
C8 P1 1.869(12)
C9 C10 1.349(19)
C9 H9 0.9300
C10 C11 1.366(18)
C10 H10 0.9300
C11 C12 1.392(17)
C11 H11 0.9300
C12 C13 1.352(16)
C12 H12 0.9300
C13 H13 0.9300
C14 C19 1.371(18)
C14 C15 1.422(17)
C14 P1 1.834(11)
C15 C16 1.409(16)
C15 H15 0.9300
C16 C17 1.36(2)
C16 H16 0.9300
C17 C18 1.38(2)
C17 H17 0.9300
C18 C19 1.393(15)
C18 H18 0.9300
C19 H19 0.9300
C20 C21 1.362(15)
C20 C25 1.385(15)
C20 P2 1.867(12)
C21 C22 1.402(13)
C21 H21 0.9300
C22 C23 1.410(16)
C22 H22 0.9300
C23 C24 1.384(19)
C23 H23 0.9300
C24 C25 1.386(16)
C24 H24 0.9300
C25 H25 0.9300
C26 C27 1.373(15)
C26 C31 1.404(15)
C26 P2 1.863(14)
C27 C28 1.381(16)
C27 H27 0.9300
C28 C29 1.342(14)
C28 H28 0.9300
C29 C30 1.383(16)
C29 H29 0.9300
C30 C31 1.377(18)
C30 H30 0.9300
C31 H31 0.9300
C32 C33 1.571(17)
C32 P3 1.861(11)
C32 H32A 0.9700
C32 H32B 0.9700
C33 P4 1.833(11)
C33 H33A 0.9700
C33 H33B 0.9700
C34 C35 1.383(17)
C34 C39 1.384(17)
C34 P3 1.877(12)
C35 C36 1.390(16)
C35 H35 0.9300
C36 C37 1.31(2)
C36 H36 0.9300
C37 C38 1.42(2)
C37 H37 0.9300
C38 C39 1.374(16)
C38 H38 0.9300
C39 H39 0.9300
C40 C45 1.384(16)
C40 C41 1.420(16)
C40 P3 1.843(13)
C41 C42 1.386(19)
C41 H41 0.9300
C42 C43 1.368(18)
C42 H42 0.9300
C43 C44 1.381(16)
C43 H43 0.9300
C44 C45 1.403(16)
C44 H44 0.9300
C45 H45 0.9300
C46 C47 1.361(14)
C46 C51 1.368(14)
C46 P4 1.830(10)
C47 C48 1.428(13)
C47 H47 0.9300
C48 C49 1.359(16)
C48 H48 0.9300
C49 C50 1.423(16)
C49 H49 0.9300
C50 C51 1.408(13)
C50 H50 0.9300
C51 H51 0.9300
C52 C57 1.390(14)
C52 C53 1.420(14)
C52 P4 1.835(12)
C53 C54 1.370(17)
C53 H53 0.9300
C54 C55 1.365(15)
C54 H54 0.9300
C55 C56 1.387(15)
C55 H55 0.9300
C56 C57 1.368(17)
C56 H56 0.9300
C57 H57 0.9300
P1 W1 2.422(3)
P2 W1 2.389(4)
P3 W1 2.435(3)
P4 W1 2.415(4)
C58 O2 1.205(12)
C58 W2 1.927(12)
C59 C60 1.187(11)
C59 W2 2.171(11)
C60 C61 1.457(12)
C61 C62 1.214(12)
C62 H62 0.9300
C63 C64 1.391(14)
C63 P5 1.908(14)
C63 H63A 0.9700
C63 H63B 0.9700
C64 P6 1.841(11)
C64 H64A 0.9700
C64 H64B 0.9700
C65 C66 1.362(16)
C65 C70 1.409(18)
C65 P5 1.871(14)
C66 C67 1.373(17)
C66 H66 0.9300
C67 C68 1.340(18)
C67 H67 0.9300
C68 C69 1.423(19)
C68 H68 0.9300
C69 C70 1.357(18)
C69 H69 0.9300
C70 H70 0.9300
C71 C76 1.34(2)
C71 C72 1.434(18)
C71 P5 1.859(14)
C72 C73 1.41(2)
C72 H72 0.9300
C73 C74 1.34(3)
C73 H73 0.9300
C74 C75 1.47(2)
C74 H74 0.9300
C75 C76 1.414(17)
C75 H75 0.9300
C76 H76 0.9300
C77 C78 1.396(17)
C77 C82 1.424(14)
C77 P6 1.793(11)
C78 C79 1.468(15)
C78 H78 0.9300
C79 C80 1.381(14)
C79 H79 0.9300
C80 C81 1.308(16)
C80 H80 0.9300
C81 C82 1.406(15)
C81 H81 0.9300
C82 H82 0.9300
C83 C88 1.343(16)
C83 C84 1.386(15)
C83 P6 1.856(13)
C84 C85 1.394(16)
C84 H84 0.9300
C85 C86 1.355(18)
C85 H85 0.9300
C86 C87 1.356(16)
C86 H86 0.9300
C87 C88 1.427(16)
C87 H87 0.9300
C88 H88 0.9300
C89 C90 1.473(15)
C89 P7 1.865(11)
C89 H89A 0.9700
C89 H89B 0.9700
C90 P8 1.894(11)
C90 H90A 0.9700
C90 H90B 0.9700
C91 C96 1.382(15)
C91 C92 1.401(17)
C91 P7 1.843(13)
C92 C93 1.392(18)
C92 H92 0.9300
C93 C94 1.373(19)
C93 H93 0.9300
C94 C95 1.341(18)
C94 H94 0.9300
C95 C96 1.389(16)
C95 H95 0.9300
C96 H96 0.9300
C97 C98 1.368(17)
C97 C102 1.446(17)
C97 P7 1.895(12)
C98 C99 1.399(15)
C98 H98 0.9300
C99 C100 1.349(17)
C99 H99 0.9300
C100 C101 1.40(2)
C100 H100 0.9300
C101 C102 1.349(17)
C101 H101 0.9300
C102 H102 0.9300
C103 C104 1.383(16)
C103 C108 1.415(14)
C103 P8 1.824(12)
C104 C105 1.388(15)
C104 H104 0.9300
C105 C106 1.382(16)
C105 H105 0.9300
C106 C107 1.327(18)
C106 H106 0.9300
C107 C108 1.397(17)
C107 H107 0.9300
C108 H108 0.9300
C109 C114 1.36(2)
C109 C110 1.397(18)
C109 P8 1.815(14)
C110 C111 1.409(17)
C110 H110 0.9300
C111 C112 1.38(2)
C111 H111 0.9300
C112 C113 1.364(18)
C112 H112 0.9300
C113 C114 1.404(18)
C113 H113 0.9300
C114 H114 0.9300
P5 W2 2.433(3)
P6 W2 2.424(4)
P7 W2 2.422(3)
P8 W2 2.415(4)
C115 N1 1.505(8)
C115 C116 1.52(2)
C115 H11A 0.9700
C115 H11B 0.9700
C116 C117 1.500(17)
C116 H11C 0.9700
C116 H11D 0.9700
C117 C118 1.492(17)
C117 H11E 0.9700
C117 H11F 0.9700
C118 H11G 0.9600
C118 H11H 0.9600
C118 H11I 0.9600
C119 C120 1.48(3)
C119 N1 1.50(2)
C119 H11J 0.9700
C119 H11K 0.9700
C120 C121 1.50(3)
C120 H12A 0.9700
C120 H12B 0.9700
C121 C122 1.51(2)
C121 H12C 0.9700
C121 H12D 0.9700
C122 H12E 0.9600
C122 H12F 0.9600
C122 H12G 0.9600
C123 C124 1.451(19)
C123 N1 1.499(8)
C123 H12H 0.9700
C123 H12I 0.9700
C124 C125 1.488(19)
C124 H12J 0.9700
C124 H12K 0.9700
C125 C126 1.47(2)
C125 H12L 0.9700
C125 H12M 0.9700
C126 H12N 0.9600
C126 H12O 0.9600
C126 H12P 0.9600
C127 C128 1.46(2)
C127 N1 1.487(19)
C127 H12Q 0.9700
C127 H12R 0.9700
C128 C129 1.47(3)
C128 H12S 0.9700
C128 H12T 0.9700
C129 C130 1.47(3)
C129 H12U 0.9700
C129 H12V 0.9700
C130 H13A 0.9600
C130 H13B 0.9600
C130 H13C 0.9600
C131 N2 1.454(17)
C131 C132 1.50(2)
C131 H13D 0.9700
C131 H13E 0.9700
C132 C133 1.53(2)
C132 H13F 0.9700
C132 H13G 0.9700
C133 C134 1.51(2)
C133 H13H 0.9700
C133 H13I 0.9700
C134 H13J 0.9600
C134 H13K 0.9600
C134 H13L 0.9600
C135 N2 1.461(18)
C135 C136 1.52(2)
C135 H13M 0.9700
C135 H13N 0.9700
C136 C137 1.50(2)
C136 H13O 0.9700
C136 H13P 0.9700
C137 C138 1.46(2)
C137 H13Q 0.9700
C137 H13R 0.9700
C138 H13S 0.9600
C138 H13T 0.9600
C138 H13U 0.9600
C139 C140 1.46(2)
C139 N2 1.561(17)
C139 H13V 0.9700
C139 H13W 0.9700
C140 C141 1.48(2)
C140 H14A 0.9700
C140 H14B 0.9700
C141 C142 1.430(19)
C141 H14C 0.9700
C141 H14D 0.9700
C142 H14E 0.9600
C142 H14F 0.9600
C142 H14G 0.9600
C143 C144 1.47(2)
C143 N2 1.557(16)
C143 H14H 0.9700
C143 H14I 0.9700
C144 C145 1.49(2)
C144 H14J 0.9700
C144 H14K 0.9700
C145 C146 1.43(2)
C145 H14L 0.9700
C145 H14M 0.9700
C146 H14N 0.9600
C146 H14O 0.9600
C146 H14P 0.9600
